data_4021155
loop_
_publ_author_name
'Ya-Li Chen'
'Jiang-Qin Sun'
'Xin Wei'
'Wai-Yeung Wong'
'Albert W. M. Lee'

_publ_section_title
;
 Generation of Synthetic Equivalents of Benzdiynes from Benzobisoxadisiloles
;
_journal_name_full 'Journal of Organic Chemistry'
_journal_page_first 7190
_journal_page_last 7197
_journal_paper_doi 10.1021/jo049091z
_journal_volume 69
_journal_year 2004
_chemical_formula_sum 'C14 H26 O2 Si4'
_chemical_formula_weight 338.71
_space_group_IT_number 14
_symmetry_cell_setting monoclinic
_symmetry_space_group_name_Hall '-P 2ybc'
_symmetry_space_group_name_H-M 'P 1 21/c 1'
_cell_angle_alpha 90.00
_cell_angle_beta 115.191(2)
_cell_angle_gamma 90.00
_cell_formula_units_Z 2
_cell_length_a 10.6500(11)
_cell_length_b 9.1599(10)
_cell_length_c 11.4988(13)
_cell_measurement_temperature 293(2)
_cell_volume 1015.06(19)
_diffrn_ambient_temperature 293(2)
_exptl_crystal_density_diffrn 1.108
_cod_depositor_comments
;
The following automatic conversions were performed:
'_symmetry_cell_setting' value 'Monoclinic' changed to 'monoclinic'
according to '/home/saulius/struct/CIF-dictionaries/cif_core.dic'
dictionary named 'cif_core.dic' version 2.4.1 from 2010-06-29.

Automatic conversion script
Id: cif_fix_enum 1527 2010-12-29 10:47:43Z saulius 
;
_cod_original_sg_symbol_H-M 'P 21/c'
_cod_database_code 4021155

loop_
_symmetry_equiv_pos_as_xyz
'x, y, z'
'-x, y+1/2, -z+1/2'
'-x, -y, -z'
'x, -y-1/2, z-1/2'

loop_
_atom_site_label
_atom_site_type_symbol
_atom_site_fract_x
_atom_site_fract_y
_atom_site_fract_z
_atom_site_U_iso_or_equiv
_atom_site_adp_type
_atom_site_occupancy
_atom_site_symmetry_multiplicity
_atom_site_calc_flag
_atom_site_refinement_flags
_atom_site_disorder_assembly
_atom_site_disorder_group
C1 C 0.5488(3) 0.5318(5) 0.2919(3) 0.0860(9) Uani 1 1 d . . .
C2 C 0.6558(3) 0.7561(3) 0.5067(4) 0.0820(8) Uani 1 1 d . . .
C3 C 0.7799(4) 0.1549(4) 0.6056(5) 0.0972(11) Uani 1 1 d . . .
C4 C 0.8850(4) 0.3888(7) 0.8125(3) 0.1017(12) Uani 1 1 d . . .
C5 C 0.86207(18) 0.53940(19) 0.47375(17) 0.0445(4) Uani 1 1 d . . .
C6 C 0.93149(18) 0.42936(19) 0.56558(17) 0.0456(4) Uani 1 1 d . . .
C7 C 1.06722(18) 0.3925(2) 0.58970(17) 0.0476(4) Uani 1 1 d . . .
H1 H 0.564(4) 0.444(4) 0.265(4) 0.129(15) Uiso 1 1 d . . .
H2 H 0.568(4) 0.584(4) 0.227(4) 0.135(13) Uiso 1 1 d . . .
H3 H 0.463(3) 0.553(3) 0.285(3) 0.097(9) Uiso 1 1 d . . .
H4 H 0.674(4) 0.827(4) 0.447(4) 0.108(11) Uiso 1 1 d . . .
H5 H 0.558(4) 0.771(3) 0.494(4) 0.122(11) Uiso 1 1 d . . .
H6 H 0.736(4) 0.799(4) 0.576(4) 0.137(14) Uiso 1 1 d . . .
H7 H 0.735(5) 0.146(4) 0.648(4) 0.139(15) Uiso 1 1 d . . .
H8 H 0.855(4) 0.097(4) 0.648(3) 0.111(12) Uiso 1 1 d . . .
H9 H 0.712(5) 0.137(5) 0.480(5) 0.183(18) Uiso 1 1 d . . .
H10 H 0.972(5) 0.350(4) 0.864(4) 0.131(13) Uiso 1 1 d . . .
H11 H 0.900(5) 0.480(5) 0.833(4) 0.15(2) Uiso 1 1 d . . .
H12 H 0.825(5) 0.378(5) 0.847(4) 0.148(15) Uiso 1 1 d . . .
H13 H 1.113(2) 0.319(2) 0.650(2) 0.062(6) Uiso 1 1 d . . .
O1 O 0.67702(14) 0.44886(17) 0.55856(15) 0.0639(4) Uani 1 1 d . . .
Si1 Si 0.68047(5) 0.57132(6) 0.45540(5) 0.0500(2) Uani 1 1 d . . .
Si2 Si 0.81824(5) 0.35209(7) 0.63866(5) 0.0567(2) Uani 1 1 d . . .

loop_
_atom_site_aniso_label
_atom_site_aniso_U_11
_atom_site_aniso_U_22
_atom_site_aniso_U_33
_atom_site_aniso_U_23
_atom_site_aniso_U_13
_atom_site_aniso_U_12
C1 0.0501(13) 0.146(3) 0.0604(16) -0.0124(17) 0.0225(11) -0.0076(15)
C2 0.0691(16) 0.0757(17) 0.101(2) -0.0071(15) 0.0361(16) 0.0138(13)
C3 0.101(2) 0.0730(18) 0.149(3) 0.0228(18) 0.084(2) -0.0017(16)
C4 0.090(2) 0.159(4) 0.0656(18) 0.020(2) 0.0430(17) 0.000(2)
C5 0.0404(8) 0.0507(9) 0.0444(9) 0.0013(7) 0.0200(7) -0.0013(7)
C6 0.0446(9) 0.0504(10) 0.0459(10) 0.0046(7) 0.0231(8) -0.0003(7)
C7 0.0452(9) 0.0526(10) 0.0477(10) 0.0090(8) 0.0224(8) 0.0039(8)
O1 0.0497(8) 0.0814(10) 0.0743(10) 0.0213(7) 0.0395(7) 0.0088(7)
Si1 0.0403(3) 0.0628(4) 0.0498(4) 0.0037(2) 0.0219(2) 0.0030(2)
Si2 0.0524(3) 0.0672(4) 0.0614(4) 0.0166(2) 0.0348(3) 0.0037(2)

loop_
_geom_bond_atom_site_label_1
_geom_bond_atom_site_label_2
_geom_bond_distance
_geom_bond_site_symmetry_2
_geom_bond_publ_flag
C1 Si1 1.841(3) . ?
C2 Si1 1.848(3) . ?
C3 Si2 1.855(3) . ?
C4 Si2 1.845(4) . ?
C5 C7 1.399(2) 3_766 ?
C5 C6 1.419(2) . ?
C5 Si1 1.8770(18) . ?
C6 C7 1.393(2) . ?
C6 Si2 1.8775(18) . ?
C7 C5 1.399(2) 3_766 ?
O1 Si1 1.6444(15) . ?
O1 Si2 1.6483(15) . ?
Si1 Si2 2.8274(8) . ?
